data_4111714
loop_
_publ_author_name
'M. F. Semmelhack'
'Anatoly Chlenov'
'Douglas M. Ho'

_publ_contact_author_address
;
Princeton University
Department of Chemistry
Princeton, NJ   08544-1009
USA
;
_publ_contact_author_email mfshack@princeton.edu
_publ_contact_author_fax (609)2586746
_publ_contact_author_name 'Professor Martin F. Semmelhack'
_publ_contact_author_phone (609)2585501
_publ_section_title
;
 Accelerated Arene Ligand Exchange in the (Arene)Cr(CO)2L Series
;
_journal_name_full 'Journal of the American Chemical Society'
_journal_page_first 7759
_journal_page_last 7773
_journal_paper_doi 10.1021/ja042705x
_journal_volume 127
_journal_year 2005
_chemical_compound_source 'chemical synthesis'
_chemical_formula_iupac '[Cr (C O)2 (C18 H16 P) (C15 H18 N3 P S3)]'
_chemical_formula_moiety 'C35 H33 Cr N3 O2 P2 S3'
_chemical_formula_structural '((C O)2 (P (C6 H5)3) (P (C5 H6 N S)3) Cr)'
_chemical_formula_sum 'C35 H33 Cr N3 O2 P2 S3'
_chemical_formula_weight 737.76
_chemical_name_systematic
; 
Dicarbonyl-triphenylphosphine-[P,S,S-tris(2-thiomethyl-N-pyrrolyl)-
phosphine]chromium(0)
;
_space_group_IT_number 14
_symmetry_cell_setting monoclinic
_symmetry_Int_Tables_number 14
_symmetry_space_group_name_Hall '-P 2ybc'
_symmetry_space_group_name_H-M 'P 1 21/c 1'
_atom_sites_solution_hydrogens geom
_atom_sites_solution_primary direct
_atom_sites_solution_secondary difmap
_audit_creation_date 'October 28, 2004'
_audit_creation_method
;
SHELXL and manual editing of form.cif
;
_audit_update_record
;
Oct. 28, 2004  mfs36.cif          Initial CIF created by DMH
                                  from mfs007f.cif and mfs007f.exp.

Oct. 28, 2004  Sent to Checkcif.  See mfs36_checkcif.pdf for
                                  the alerts that were generated.

Before submission of either a Web or hardcopy manuscript, CIFs must be
checked using the CheckCIF utility on the Web at http://www.iucr.org/
acs/checkcif.html.  A copy of the output should be retained in case
it is requested by an Editor.  Authors with appropriate software may
alternatively use IUCRVAL or the CHECK validation tool in PLATON.
;
_cell_angle_alpha 90.00
_cell_angle_beta 107.961(1)
_cell_angle_gamma 90.00
_cell_formula_units_Z 4
_cell_length_a 12.0916(4)
_cell_length_b 17.4974(5)
_cell_length_c 16.9911(6)
_cell_measurement_reflns_used 17532
_cell_measurement_temperature 200(2)
_cell_measurement_theta_max 27.50
_cell_measurement_theta_min 1.72
_cell_volume 3419.65(19)
_computing_cell_refinement 'DENZO-SMN (Otwinowski & Minor, 1997)'
_computing_data_collection 'COLLECT (Nonius, 1998)'
_computing_data_reduction 'DENZO-SMN (Otwinowski & Minor, 1997)'
_computing_molecular_graphics 'Siemens SHELXTL (Sheldrick, 1996)'
_computing_publication_material 'Siemens SHELXTL (Sheldrick, 1996)'
_computing_structure_refinement 'Siemens SHELXTL (Sheldrick, 1996)'
_computing_structure_solution 'Siemens SHELXTL (Sheldrick, 1996)'
_diffrn_ambient_temperature 200(2)
_diffrn_measured_fraction_theta_full 0.987
_diffrn_measured_fraction_theta_max 0.987
_diffrn_measurement_device 'Nonius KappaCCD'
_diffrn_measurement_method '\w scans, 620 0.5\% rotations'
_diffrn_radiation_monochromator graphite
_diffrn_radiation_source 'fine-focus sealed tube'
_diffrn_radiation_type 'Mo K\a'
_diffrn_radiation_wavelength 0.71073
_diffrn_reflns_av_R_equivalents 0.0390
_diffrn_reflns_av_sigmaI/netI 0.0500
_diffrn_reflns_limit_h_max 15
_diffrn_reflns_limit_h_min -8
_diffrn_reflns_limit_k_max 22
_diffrn_reflns_limit_k_min -19
_diffrn_reflns_limit_l_max 21
_diffrn_reflns_limit_l_min -22
_diffrn_reflns_number 17532
_diffrn_reflns_theta_full 27.50
_diffrn_reflns_theta_max 27.50
_diffrn_reflns_theta_min 1.72
_diffrn_standards_decay_% 0
_diffrn_standards_number 0
_exptl_absorpt_coefficient_mu 0.648
_exptl_absorpt_correction_type none
_exptl_crystal_colour Yellow
_exptl_crystal_density_diffrn 1.433
_exptl_crystal_description Prism
_exptl_crystal_F_000 1528
_exptl_crystal_size_max 0.26
_exptl_crystal_size_mid 0.26
_exptl_crystal_size_min 0.10
_refine_diff_density_max 0.882
_refine_diff_density_min -0.374
_refine_diff_density_rms 0.069
_refine_ls_extinction_method none
_refine_ls_goodness_of_fit_all 1.023
_refine_ls_goodness_of_fit_ref 1.074
_refine_ls_hydrogen_treatment constr
_refine_ls_matrix_type full
_refine_ls_number_parameters 418
_refine_ls_number_reflns 7764
_refine_ls_number_restraints 0
_refine_ls_restrained_S_all 1.023
_refine_ls_restrained_S_obs 1.074
_refine_ls_R_factor_all 0.0673
_refine_ls_R_factor_gt 0.0434
_refine_ls_shift/su_max 0.001
_refine_ls_shift/su_mean 0.000
_refine_ls_structure_factor_coef Fsqd
_refine_ls_weighting_details 'w=1/[\s^2^(Fo^2^)+(0.0571P)^2^+1.7157P] where P=(Fo^2^+2Fc^2^)/3'
_refine_ls_weighting_scheme calc
_refine_ls_wR_factor_all 0.1173
_refine_ls_wR_factor_ref 0.1052
_reflns_number_gt 5759
_reflns_number_total 7764
_reflns_threshold_expression I>2\s(I)
_cod_data_source_file ja042705xsi20050204_032315.cif
_cod_data_source_block complex36
_cod_original_cell_volume 3419.6(2)
_cod_original_sg_symbol_H-M 'P 21/c'
_cod_database_code 4111714

loop_
_symmetry_equiv_pos_as_xyz
'x, y, z'
'-x, y+1/2, -z+1/2'
'-x, -y, -z'
'x, -y-1/2, z-1/2'

loop_
_atom_site_aniso_label
_atom_site_aniso_U_11
_atom_site_aniso_U_22
_atom_site_aniso_U_33
_atom_site_aniso_U_23
_atom_site_aniso_U_13
_atom_site_aniso_U_12
Cr 0.0322(2) 0.0231(2) 0.0214(2) -0.00004(14) 0.0095(2) 0.00038(15)
C1 0.0342(13) 0.0308(13) 0.0290(13) -0.0006(10) 0.0124(11) -0.0009(10)
O1 0.0492(12) 0.0267(9) 0.0531(12) -0.0023(8) 0.0177(10) 0.0029(8)
C2 0.0345(14) 0.0227(11) 0.0342(14) -0.0001(10) 0.0108(11) 0.0013(9)
O2 0.0640(13) 0.0409(10) 0.0240(10) -0.0002(8) 0.0153(9) -0.0006(9)
S1 0.0394(4) 0.0260(3) 0.0284(3) -0.0004(2) 0.0085(3) 0.0017(2)
S2 0.0357(3) 0.0345(3) 0.0243(3) -0.0017(2) 0.0093(3) 0.0005(3)
S3 0.0634(5) 0.0404(4) 0.0333(4) -0.0023(3) 0.0078(4) -0.0022(3)
P1 0.0313(3) 0.0296(3) 0.0250(3) 0.0002(2) 0.0077(3) -0.0005(2)
N1 0.0379(12) 0.0317(10) 0.0283(11) 0.0005(9) 0.0073(10) -0.0067(9)
N2 0.0340(12) 0.0391(12) 0.0293(11) -0.0007(9) 0.0105(9) 0.0001(9)
N3 0.0354(12) 0.0360(11) 0.0293(12) 0.0030(9) 0.0032(10) 0.0043(9)
C3 0.037(2) 0.048(2) 0.040(2) 0.0023(13) 0.0070(13) -0.0112(12)
C4 0.053(2) 0.047(2) 0.050(2) 0.0054(14) 0.007(2) -0.0188(14)
C5 0.054(2) 0.0319(14) 0.051(2) 0.0053(13) 0.0061(15) -0.0050(13)
C6 0.0409(15) 0.0292(12) 0.0303(13) 0.0027(10) 0.0062(11) -0.0045(11)
C7 0.056(2) 0.0370(14) 0.044(2) -0.0107(12) 0.0204(14) -0.0015(13)
C8 0.0339(15) 0.049(2) 0.048(2) 0.0036(13) 0.0176(13) 0.0032(12)
C9 0.049(2) 0.051(2) 0.050(2) 0.0002(14) 0.030(2) 0.0025(13)
C10 0.050(2) 0.0420(15) 0.0338(15) -0.0033(12) 0.0184(13) -0.0024(12)
C11 0.0416(15) 0.0336(12) 0.0283(13) -0.0002(10) 0.0146(12) -0.0008(11)
C12 0.070(2) 0.053(2) 0.032(2) 0.0149(13) 0.019(2) 0.020(2)
C13 0.045(2) 0.0383(14) 0.044(2) 0.0007(12) 0.0122(14) 0.0098(12)
C14 0.067(2) 0.051(2) 0.049(2) 0.0138(15) 0.015(2) 0.027(2)
C15 0.065(2) 0.064(2) 0.035(2) 0.0136(15) 0.0044(15) 0.024(2)
C16 0.041(2) 0.0450(15) 0.0283(14) 0.0017(11) 0.0046(12) 0.0017(12)
C17 0.099(3) 0.061(2) 0.035(2) -0.002(2) 0.019(2) 0.007(2)
P2 0.0336(3) 0.0255(3) 0.0251(3) 0.0005(2) 0.0098(3) 0.0039(2)
C18 0.0392(14) 0.0272(12) 0.0299(13) -0.0006(10) 0.0150(11) 0.0024(10)
C19 0.037(2) 0.0442(15) 0.042(2) 0.0035(12) 0.0125(13) 0.0004(12)
C20 0.047(2) 0.052(2) 0.051(2) -0.0062(14) 0.0227(15) -0.0140(14)
C21 0.065(2) 0.0393(15) 0.041(2) -0.0023(13) 0.027(2) -0.0151(14)
C22 0.057(2) 0.0360(14) 0.037(2) 0.0064(12) 0.0180(14) 0.0003(12)
C23 0.0415(15) 0.0313(12) 0.0360(15) 0.0028(11) 0.0163(12) 0.0000(11)
C24 0.0357(14) 0.0322(13) 0.0307(13) -0.0016(10) 0.0102(11) 0.0037(10)
C25 0.050(2) 0.0403(15) 0.037(2) -0.0002(12) 0.0165(13) 0.0075(12)
C26 0.056(2) 0.053(2) 0.051(2) -0.0115(15) 0.028(2) 0.0059(14)
C27 0.049(2) 0.039(2) 0.067(2) -0.0114(14) 0.023(2) 0.0091(13)
C28 0.048(2) 0.0331(14) 0.057(2) -0.0010(13) 0.0130(15) 0.0092(12)
C29 0.043(2) 0.0333(13) 0.039(2) -0.0002(11) 0.0116(13) 0.0053(11)
C30 0.0328(13) 0.0336(13) 0.0287(13) -0.0001(10) 0.0128(11) -0.0016(10)
C31 0.0371(15) 0.0406(14) 0.0340(14) 0.0009(11) 0.0117(12) 0.0019(11)
C32 0.037(2) 0.054(2) 0.0329(15) 0.0060(13) 0.0066(12) -0.0021(12)
C33 0.048(2) 0.053(2) 0.0307(14) -0.0031(13) 0.0140(13) -0.0161(14)
C34 0.051(2) 0.0373(14) 0.039(2) -0.0087(12) 0.0202(14) -0.0081(12)
C35 0.0404(15) 0.0358(13) 0.0352(15) -0.0029(11) 0.0135(12) 0.0008(11)

loop_
_atom_site_label
_atom_site_type_symbol
_atom_site_fract_x
_atom_site_fract_y
_atom_site_fract_z
_atom_site_U_iso_or_equiv
_atom_site_thermal_displace_type
_atom_site_occupancy
_atom_site_calc_flag
_atom_site_refinement_flags
Cr Cr 0.26630(3) 0.35743(2) 0.21224(2) 0.02528(11) Uani 1 d .
C1 C 0.2363(2) 0.45965(14) 0.21085(15) 0.0308(5) Uani 1 d .
O1 O 0.2119(2) 0.52423(10) 0.21129(12) 0.0425(5) Uani 1 d .
C2 C 0.2484(2) 0.35479(12) 0.1014(2) 0.0304(5) Uani 1 d .
O2 O 0.2394(2) 0.35266(10) 0.03108(11) 0.0426(5) Uani 1 d .
S1 S 0.27526(6) 0.21758(3) 0.21807(4) 0.03171(15) Uani 1 d .
S2 S 0.28097(6) 0.36617(3) 0.35675(4) 0.03151(15) Uani 1 d .
S3 S -0.03568(7) 0.26954(4) -0.00059(5) 0.0473(2) Uani 1 d .
P1 P 0.08340(6) 0.33848(3) 0.19485(4) 0.02882(15) Uani 1 d .
N1 N 0.0438(2) 0.24354(12) 0.18931(13) 0.0333(5) Uani 1 d .
N2 N 0.0459(2) 0.36789(12) 0.28106(13) 0.0340(5) Uani 1 d .
N3 N -0.0334(2) 0.37672(12) 0.12028(13) 0.0351(5) Uani 1 d .
C3 C -0.0612(2) 0.2070(2) 0.1796(2) 0.0425(7) Uani 1 d .
H3 H -0.1346 0.2310 0.1702 0.051 Uiso 1 calc R
C4 C -0.0400(3) 0.1299(2) 0.1858(2) 0.0522(8) Uani 1 d .
H4 H -0.0964 0.0909 0.1812 0.063 Uiso 1 calc R
C5 C 0.0804(3) 0.1187(2) 0.2004(2) 0.0479(7) Uani 1 d .
H5 H 0.1198 0.0710 0.2074 0.057 Uiso 1 calc R
C6 C 0.1292(2) 0.18909(14) 0.2026(2) 0.0346(6) Uani 1 d .
C7 C 0.2942(3) 0.1776(2) 0.1248(2) 0.0446(7) Uani 1 d .
H7A H 0.2940 0.1217 0.1280 0.067 Uiso 1 calc R
H7B H 0.3684 0.1950 0.1191 0.067 Uiso 1 calc R
H7C H 0.2304 0.1945 0.0767 0.067 Uiso 1 calc R
C8 C -0.0578(2) 0.3813(2) 0.2964(2) 0.0425(7) Uani 1 d .
H8 H -0.1331 0.3766 0.2575 0.051 Uiso 1 calc R
C9 C -0.0340(3) 0.4027(2) 0.3772(2) 0.0467(7) Uani 1 d .
H9 H -0.0897 0.4154 0.4041 0.056 Uiso 1 calc R
C10 C 0.0874(3) 0.40267(15) 0.4136(2) 0.0408(6) Uani 1 d .
H10 H 0.1288 0.4157 0.4692 0.049 Uiso 1 calc R
C11 C 0.1347(2) 0.38025(14) 0.3538(2) 0.0336(6) Uani 1 d .
C12 C 0.3135(3) 0.2759(2) 0.4113(2) 0.0511(8) Uani 1 d .
H12A H 0.3091 0.2822 0.4676 0.077 Uiso 1 calc R
H12B H 0.3919 0.2594 0.4138 0.077 Uiso 1 calc R
H12C H 0.2569 0.2374 0.3821 0.077 Uiso 1 calc R
C13 C -0.0681(2) 0.4529(2) 0.1255(2) 0.0427(7) Uani 1 d .
H13 H -0.0523 0.4821 0.1749 0.051 Uiso 1 calc R
C14 C -0.1272(3) 0.4777(2) 0.0496(2) 0.0563(8) Uani 1 d .
H14 H -0.1615 0.5267 0.0359 0.068 Uiso 1 calc R
C15 C -0.1291(3) 0.4176(2) -0.0068(2) 0.0568(9) Uani 1 d .
H15 H -0.1654 0.4193 -0.0649 0.068 Uiso 1 calc R
C16 C -0.0702(2) 0.3570(2) 0.0366(2) 0.0395(6) Uani 1 d .
C17 C -0.0264(4) 0.3012(2) -0.0996(2) 0.0653(10) Uani 1 d .
H17A H -0.0012 0.2586 -0.1274 0.098 Uiso 1 calc R
H17B H 0.0299 0.3431 -0.0912 0.098 Uiso 1 calc R
H17C H -0.1028 0.3191 -0.1339 0.098 Uiso 1 calc R
P2 P 0.46561(6) 0.38055(3) 0.23527(4) 0.02793(15) Uani 1 d .
C18 C 0.5044(2) 0.45933(13) 0.1764(2) 0.0311(5) Uani 1 d .
C19 C 0.6206(2) 0.4815(2) 0.1925(2) 0.0408(6) Uani 1 d .
H19 H 0.6794 0.4564 0.2350 0.049 Uiso 1 calc R
C20 C 0.6509(3) 0.5391(2) 0.1478(2) 0.0481(7) Uani 1 d .
H20 H 0.7303 0.5527 0.1590 0.058 Uiso 1 calc R
C21 C 0.5671(3) 0.5769(2) 0.0873(2) 0.0461(7) Uani 1 d .
H21 H 0.5886 0.6163 0.0565 0.055 Uiso 1 calc R
C22 C 0.4518(3) 0.55776(15) 0.0711(2) 0.0424(7) Uani 1 d .
H22 H 0.3936 0.5846 0.0299 0.051 Uiso 1 calc R
C23 C 0.4205(2) 0.49869(14) 0.1155(2) 0.0353(6) Uani 1 d .
H23 H 0.3409 0.4854 0.1038 0.042 Uiso 1 calc R
C24 C 0.5416(2) 0.29934(14) 0.2076(2) 0.0329(5) Uani 1 d .
C25 C 0.5705(3) 0.2977(2) 0.1343(2) 0.0417(6) Uani 1 d .
H25 H 0.5594 0.3420 0.1005 0.050 Uiso 1 calc R
C26 C 0.6156(3) 0.2316(2) 0.1103(2) 0.0509(8) Uani 1 d .
H26 H 0.6334 0.2306 0.0596 0.061 Uiso 1 calc R
C27 C 0.6344(3) 0.1675(2) 0.1601(2) 0.0504(8) Uani 1 d .
H27 H 0.6668 0.1228 0.1441 0.061 Uiso 1 calc R
C28 C 0.6065(3) 0.1679(2) 0.2329(2) 0.0466(7) Uani 1 d .
H28 H 0.6199 0.1237 0.2670 0.056 Uiso 1 calc R
C29 C 0.5588(2) 0.23290(14) 0.2564(2) 0.0386(6) Uani 1 d .
H29 H 0.5377 0.2325 0.3058 0.046 Uiso 1 calc R
C30 C 0.5583(2) 0.40757(14) 0.3395(2) 0.0309(5) Uani 1 d .
C31 C 0.6548(2) 0.36735(15) 0.3878(2) 0.0371(6) Uani 1 d .
H31 H 0.6783 0.3216 0.3673 0.044 Uiso 1 calc R
C32 C 0.7169(2) 0.3942(2) 0.4661(2) 0.0423(7) Uani 1 d .
H32 H 0.7811 0.3656 0.4993 0.051 Uiso 1 calc R
C33 C 0.6870(3) 0.4611(2) 0.4959(2) 0.0436(7) Uani 1 d .
H33 H 0.7307 0.4792 0.5492 0.052 Uiso 1 calc R
C34 C 0.5928(3) 0.50196(15) 0.4481(2) 0.0409(6) Uani 1 d .
H34 H 0.5722 0.5488 0.4681 0.049 Uiso 1 calc R
C35 C 0.5284(2) 0.47535(14) 0.3714(2) 0.0367(6) Uani 1 d .
H35 H 0.4626 0.5035 0.3397 0.044 Uiso 1 calc R

loop_
_atom_type_symbol
_atom_type_description
_atom_type_scat_dispersion_real
_atom_type_scat_dispersion_imag
_atom_type_scat_source
C C 0.0033 0.0016 'International Tables Vol C Tables 4.2.6.8 and 6.1.1.4'
H H 0.0000 0.0000 'International Tables Vol C Tables 4.2.6.8 and 6.1.1.4'
N N 0.0061 0.0033 'International Tables Vol C Tables 4.2.6.8 and 6.1.1.4'
O O 0.0106 0.0060 'International Tables Vol C Tables 4.2.6.8 and 6.1.1.4'
P P 0.1023 0.0942 'International Tables Vol C Tables 4.2.6.8 and 6.1.1.4'
S S 0.1246 0.1234 'International Tables Vol C Tables 4.2.6.8 and 6.1.1.4'
Cr Cr 0.3209 0.6236 'International Tables Vol C Tables 4.2.6.8 and 6.1.1.4'

loop_
_geom_angle_atom_site_label_1
_geom_angle_atom_site_label_2
_geom_angle_atom_site_label_3
_geom_angle
_geom_angle_publ_flag
C1 Cr C2 92.95(10) yes
C1 Cr P1 87.56(8) yes
C2 Cr P1 93.66(8) yes
C1 Cr P2 91.33(8) yes
C2 Cr P2 88.04(8) yes
P1 Cr P2 178.02(3) yes
C1 Cr S2 84.42(8) yes
C2 Cr S2 176.71(8) yes
P1 Cr S2 84.26(3) yes
P2 Cr S2 94.00(2) yes
C1 Cr S1 170.45(8) yes
C2 Cr S1 90.35(7) yes
P1 Cr S1 83.29(3) yes
P2 Cr S1 97.74(2) yes
S2 Cr S1 91.93(2) yes
O1 C1 Cr 176.4(2) yes
O2 C2 Cr 178.6(2) yes
C6 S1 C7 98.64(13) yes
C6 S1 Cr 104.18(9) yes
C7 S1 Cr 111.49(10) yes
C11 S2 C12 101.12(14) yes
C11 S2 Cr 102.74(9) yes
C12 S2 Cr 113.71(10) yes
C16 S3 C17 99.04(14) yes
N3 P1 N1 100.61(11) yes
N3 P1 N2 97.90(11) yes
N1 P1 N2 101.02(10) yes
N3 P1 Cr 127.94(8) yes
N1 P1 Cr 114.20(8) yes
N2 P1 Cr 111.12(8) yes
C6 N1 C3 108.4(2) yes
C6 N1 P1 118.6(2) yes
C3 N1 P1 132.8(2) yes
C8 N2 C11 107.8(2) yes
C8 N2 P1 134.3(2) yes
C11 N2 P1 117.8(2) yes
C16 N3 C13 106.9(2) yes
C16 N3 P1 125.9(2) yes
C13 N3 P1 121.1(2) yes
C4 C3 N1 107.6(3) yes
C4 C3 H3 126.2 ?
N1 C3 H3 126.2 ?
C3 C4 C5 108.0(3) yes
C3 C4 H4 126.0 ?
C5 C4 H4 126.0 ?
C6 C5 C4 107.0(3) yes
C6 C5 H5 126.5 ?
C4 C5 H5 126.5 ?
C5 C6 N1 109.1(2) yes
C5 C6 S1 131.4(2) yes
N1 C6 S1 119.6(2) yes
S1 C7 H7A 109.5 ?
S1 C7 H7B 109.5 ?
H7A C7 H7B 109.5 ?
S1 C7 H7C 109.5 ?
H7A C7 H7C 109.5 ?
H7B C7 H7C 109.5 ?
C9 C8 N2 108.4(3) yes
C9 C8 H8 125.8 ?
N2 C8 H8 125.8 ?
C8 C9 C10 108.1(2) yes
C8 C9 H9 126.0 ?
C10 C9 H9 126.0 ?
C11 C10 C9 107.0(2) yes
C11 C10 H10 126.5 ?
C9 C10 H10 126.5 ?
C10 C11 N2 108.8(2) yes
C10 C11 S2 131.4(2) yes
N2 C11 S2 119.9(2) yes
S2 C12 H12A 109.5 ?
S2 C12 H12B 109.5 ?
H12A C12 H12B 109.5 ?
S2 C12 H12C 109.5 ?
H12A C12 H12C 109.5 ?
H12B C12 H12C 109.5 ?
C14 C13 N3 109.0(3) yes
C14 C13 H13 125.5 ?
N3 C13 H13 125.5 ?
C13 C14 C15 107.7(3) yes
C13 C14 H14 126.1 ?
C15 C14 H14 126.1 ?
C16 C15 C14 108.4(3) yes
C16 C15 H15 125.8 ?
C14 C15 H15 125.8 ?
C15 C16 N3 107.9(2) yes
C15 C16 S3 128.9(2) yes
N3 C16 S3 123.1(2) yes
S3 C17 H17A 109.5 ?
S3 C17 H17B 109.5 ?
H17A C17 H17B 109.5 ?
S3 C17 H17C 109.5 ?
H17A C17 H17C 109.5 ?
H17B C17 H17C 109.5 ?
C24 P2 C30 103.99(12) yes
C24 P2 C18 102.06(11) yes
C30 P2 C18 98.54(11) yes
C24 P2 Cr 113.14(9) yes
C30 P2 Cr 119.46(8) yes
C18 P2 Cr 117.14(8) yes
C23 C18 C19 117.8(2) yes
C23 C18 P2 121.7(2) yes
C19 C18 P2 120.5(2) yes
C20 C19 C18 121.1(3) yes
C20 C19 H19 119.5 ?
C18 C19 H19 119.5 ?
C21 C20 C19 120.3(3) yes
C21 C20 H20 119.8 ?
C19 C20 H20 119.8 ?
C20 C21 C22 120.1(3) yes
C20 C21 H21 119.9 ?
C22 C21 H21 119.9 ?
C21 C22 C23 119.9(3) yes
C21 C22 H22 120.1 ?
C23 C22 H22 120.1 ?
C18 C23 C22 120.8(3) yes
C18 C23 H23 119.6 ?
C22 C23 H23 119.6 ?
C25 C24 C29 118.6(2) yes
C25 C24 P2 122.0(2) yes
C29 C24 P2 119.0(2) yes
C26 C25 C24 120.6(3) yes
C26 C25 H25 119.7 ?
C24 C25 H25 119.7 ?
C27 C26 C25 120.0(3) yes
C27 C26 H26 120.0 ?
C25 C26 H26 120.0 ?
C28 C27 C26 120.4(3) yes
C28 C27 H27 119.8 ?
C26 C27 H27 119.8 ?
C27 C28 C29 120.1(3) yes
C27 C28 H28 120.0 ?
C29 C28 H28 120.0 ?
C28 C29 C24 120.4(3) yes
C28 C29 H29 119.8 ?
C24 C29 H29 119.8 ?
C31 C30 C35 118.1(2) yes
C31 C30 P2 126.0(2) yes
C35 C30 P2 115.9(2) yes
C32 C31 C30 119.9(3) yes
C32 C31 H31 120.0 ?
C30 C31 H31 120.0 ?
C33 C32 C31 121.2(3) yes
C33 C32 H32 119.4 ?
C31 C32 H32 119.4 ?
C32 C33 C34 119.3(3) yes
C32 C33 H33 120.3 ?
C34 C33 H33 120.3 ?
C35 C34 C33 120.4(3) yes
C35 C34 H34 119.8 ?
C33 C34 H34 119.8 ?
C34 C35 C30 121.0(3) yes
C34 C35 H35 119.5 ?
C30 C35 H35 119.5 ?

loop_
_geom_bond_atom_site_label_1
_geom_bond_atom_site_label_2
_geom_bond_distance
_geom_bond_publ_flag
Cr C1 1.824(2) yes
Cr C2 1.828(3) yes
Cr P1 2.1646(7) yes
Cr P2 2.3544(7) yes
Cr S2 2.4114(7) yes
Cr S1 2.4501(7) yes
C1 O1 1.168(3) yes
C2 O2 1.167(3) yes
S1 C6 1.775(3) yes
S1 C7 1.811(3) yes
S2 C11 1.771(3) yes
S2 C12 1.812(3) yes
S3 C16 1.754(3) yes
S3 C17 1.808(3) yes
P1 N3 1.716(2) yes
P1 N1 1.723(2) yes
P1 N2 1.739(2) yes
N1 C6 1.371(3) yes
N1 C3 1.386(3) yes
N2 C8 1.378(3) yes
N2 C11 1.382(3) yes
N3 C16 1.397(3) yes
N3 C13 1.409(3) yes
C3 C4 1.371(4) yes
C3 H3 0.95 ?
C4 C5 1.414(5) yes
C4 H4 0.95 ?
C5 C6 1.362(4) yes
C5 H5 0.95 ?
C7 H7A 0.98 ?
C7 H7B 0.98 ?
C7 H7C 0.98 ?
C8 C9 1.364(4) yes
C8 H8 0.95 ?
C9 C10 1.407(4) yes
C9 H9 0.95 ?
C10 C11 1.368(4) yes
C10 H10 0.95 ?
C12 H12A 0.98 ?
C12 H12B 0.98 ?
C12 H12C 0.98 ?
C13 C14 1.339(4) yes
C13 H13 0.95 ?
C14 C15 1.417(4) yes
C14 H14 0.95 ?
C15 C16 1.360(4) yes
C15 H15 0.95 ?
C17 H17A 0.98 ?
C17 H17B 0.98 ?
C17 H17C 0.98 ?
P2 C24 1.831(2) yes
P2 C30 1.842(3) yes
P2 C18 1.846(2) yes
C18 C23 1.388(4) yes
C18 C19 1.401(4) yes
C19 C20 1.379(4) yes
C19 H19 0.95 ?
C20 C21 1.371(4) yes
C20 H20 0.95 ?
C21 C22 1.376(4) yes
C21 H21 0.95 ?
C22 C23 1.399(3) yes
C22 H22 0.95 ?
C23 H23 0.95 ?
C24 C25 1.393(4) yes
C24 C29 1.406(3) yes
C25 C26 1.392(4) yes
C25 H25 0.95 ?
C26 C27 1.382(4) yes
C26 H26 0.95 ?
C27 C28 1.379(4) yes
C27 H27 0.95 ?
C28 C29 1.389(4) yes
C28 H28 0.95 ?
C29 H29 0.95 ?
C30 C31 1.393(4) yes
C30 C35 1.397(3) yes
C31 C32 1.392(4) yes
C31 H31 0.95 ?
C32 C33 1.368(4) yes
C32 H32 0.95 ?
C33 C34 1.378(4) yes
C33 H33 0.95 ?
C34 C35 1.376(4) yes
C34 H34 0.95 ?
C35 H35 0.95 ?

loop_
_geom_torsion_atom_site_label_1
_geom_torsion_atom_site_label_2
_geom_torsion_atom_site_label_3
_geom_torsion_atom_site_label_4
_geom_torsion
C2 Cr S1 C6 -92.49(12)
P1 Cr S1 C6 1.16(9)
P2 Cr S1 C6 179.45(9)
S2 Cr S1 C6 85.14(9)
C2 Cr S1 C7 12.94(14)
P1 Cr S1 C7 106.58(11)
P2 Cr S1 C7 -75.13(11)
S2 Cr S1 C7 -169.43(11)
C1 Cr S2 C11 71.46(11)
P1 Cr S2 C11 -16.64(9)
P2 Cr S2 C11 162.41(9)
S1 Cr S2 C11 -99.69(9)
C1 Cr S2 C12 179.84(15)
P1 Cr S2 C12 91.75(13)
P2 Cr S2 C12 -89.21(13)
S1 Cr S2 C12 8.69(13)
C1 Cr P1 N3 52.37(12)
C2 Cr P1 N3 -40.44(12)
S2 Cr P1 N3 137.00(10)
S1 Cr P1 N3 -130.36(10)
C1 Cr P1 N1 179.69(11)
C2 Cr P1 N1 86.89(11)
S2 Cr P1 N1 -95.67(8)
S1 Cr P1 N1 -3.04(8)
C1 Cr P1 N2 -66.85(11)
C2 Cr P1 N2 -159.65(10)
S2 Cr P1 N2 17.79(8)
S1 Cr P1 N2 110.43(8)
N3 P1 N1 C6 145.4(2)
N2 P1 N1 C6 -114.3(2)
Cr P1 N1 C6 5.1(2)
N3 P1 N1 C3 -40.3(3)
N2 P1 N1 C3 60.0(3)
Cr P1 N1 C3 179.3(2)
N3 P1 N2 C8 30.1(3)
N1 P1 N2 C8 -72.4(3)
Cr P1 N2 C8 166.1(2)
N3 P1 N2 C11 -151.7(2)
N1 P1 N2 C11 105.8(2)
Cr P1 N2 C11 -15.7(2)
N1 P1 N3 C16 -60.0(2)
N2 P1 N3 C16 -162.9(2)
Cr P1 N3 C16 72.4(2)
N1 P1 N3 C13 151.2(2)
N2 P1 N3 C13 48.3(2)
Cr P1 N3 C13 -76.4(2)
C6 N1 C3 C4 -0.8(3)
P1 N1 C3 C4 -175.4(2)
N1 C3 C4 C5 0.5(3)
C3 C4 C5 C6 0.0(4)
C4 C5 C6 N1 -0.4(3)
C4 C5 C6 S1 -179.9(2)
C3 N1 C6 C5 0.8(3)
P1 N1 C6 C5 176.3(2)
C3 N1 C6 S1 -179.7(2)
P1 N1 C6 S1 -4.1(3)
C7 S1 C6 C5 66.0(3)
Cr S1 C6 C5 -179.1(3)
C7 S1 C6 N1 -113.5(2)
Cr S1 C6 N1 1.4(2)
C11 N2 C8 C9 0.7(3)
P1 N2 C8 C9 179.1(2)
N2 C8 C9 C10 0.0(3)
C8 C9 C10 C11 -0.7(3)
C9 C10 C11 N2 1.1(3)
C9 C10 C11 S2 -178.8(2)
C8 N2 C11 C10 -1.2(3)
P1 N2 C11 C10 -179.9(2)
C8 N2 C11 S2 178.8(2)
P1 N2 C11 S2 0.1(3)
C12 S2 C11 C10 75.6(3)
Cr S2 C11 C10 -166.8(2)
C12 S2 C11 N2 -104.4(2)
Cr S2 C11 N2 13.3(2)
C16 N3 C13 C14 2.4(3)
P1 N3 C13 C14 156.4(2)
N3 C13 C14 C15 -1.4(4)
C13 C14 C15 C16 -0.2(4)
C14 C15 C16 N3 1.7(4)
C14 C15 C16 S3 -175.3(3)
C13 N3 C16 C15 -2.5(3)
P1 N3 C16 C15 -154.9(2)
C13 N3 C16 S3 174.7(2)
P1 N3 C16 S3 22.3(3)
C17 S3 C16 C15 29.5(3)
C17 S3 C16 N3 -147.1(3)
C1 Cr P2 C24 -159.76(12)
C2 Cr P2 C24 -66.85(11)
S2 Cr P2 C24 115.74(9)
S1 Cr P2 C24 23.24(9)
C1 Cr P2 C30 77.33(12)
C2 Cr P2 C30 170.24(11)
S2 Cr P2 C30 -7.17(9)
S1 Cr P2 C30 -99.67(9)
C1 Cr P2 C18 -41.44(12)
C2 Cr P2 C18 51.46(11)
S2 Cr P2 C18 -125.94(9)
S1 Cr P2 C18 141.55(9)
C24 P2 C18 C23 118.2(2)
C30 P2 C18 C23 -135.4(2)
Cr P2 C18 C23 -6.0(2)
C24 P2 C18 C19 -62.2(2)
C30 P2 C18 C19 44.2(2)
Cr P2 C18 C19 173.7(2)
C23 C18 C19 C20 -1.7(4)
P2 C18 C19 C20 178.6(2)
C18 C19 C20 C21 1.1(4)
C19 C20 C21 C22 0.4(4)
C20 C21 C22 C23 -1.2(4)
C19 C18 C23 C22 0.9(4)
P2 C18 C23 C22 -179.4(2)
C21 C22 C23 C18 0.5(4)
C30 P2 C24 C25 -126.6(2)
C18 P2 C24 C25 -24.5(3)
Cr P2 C24 C25 102.3(2)
C30 P2 C24 C29 61.3(2)
C18 P2 C24 C29 163.4(2)
Cr P2 C24 C29 -69.9(2)
C29 C24 C25 C26 -0.1(4)
P2 C24 C25 C26 -172.3(2)
C24 C25 C26 C27 -1.4(5)
C25 C26 C27 C28 1.4(5)
C26 C27 C28 C29 0.2(5)
C27 C28 C29 C24 -1.8(4)
C25 C24 C29 C28 1.7(4)
P2 C24 C29 C28 174.1(2)
C24 P2 C30 C31 -7.4(3)
C18 P2 C30 C31 -112.2(2)
Cr P2 C30 C31 119.9(2)
C24 P2 C30 C35 171.7(2)
C18 P2 C30 C35 66.9(2)
Cr P2 C30 C35 -61.1(2)
C35 C30 C31 C32 1.4(4)
P2 C30 C31 C32 -179.6(2)
C30 C31 C32 C33 -2.1(4)
C31 C32 C33 C34 0.9(4)
C32 C33 C34 C35 0.9(4)
C33 C34 C35 C30 -1.5(4)
C31 C30 C35 C34 0.4(4)
P2 C30 C35 C34 -178.7(2)
